data_7001581
loop_
_publ_author_name
'Mijanuddin, Md.'
'Jana, Atish D.'
'Ray, Ambarish'
'Drew, Michael G. B.'
'Das, Kalyan K.'
'Pramanik, Anup'
'Ali, Mahammad'

_publ_section_title
;
 Geometrical isomers of [TEAH][Co(LSe)2]&#x00B7;xH2O: synthesis,
 structural, spectroscopic and computational studies
;
_journal_issue 26
_journal_name_full 'Dalton Transactions'
_journal_page_first 5164
_journal_page_last 5170
_journal_paper_doi 10.1039/b901040h
_journal_year 2009
_chemical_formula_sum 'C62 H98 Co N O7 Se2'
_chemical_formula_weight 1186.26
_chemical_name_systematic
;

?

;
_space_group_IT_number 14
_symmetry_cell_setting monoclinic
_symmetry_space_group_name_Hall '-P 2yn'
_symmetry_space_group_name_H-M 'P 1 21/n 1'
_atom_sites_solution_hydrogens geom
_atom_sites_solution_primary direct
_atom_sites_solution_secondary difmap
_audit_creation_method SHELXL-97
_cell_angle_alpha 90.00
_cell_angle_beta 93.774(8)
_cell_angle_gamma 90.00
_cell_formula_units_Z 4
_cell_length_a 13.4883(12)
_cell_length_b 22.5226(15)
_cell_length_c 22.105(2)
_cell_measurement_reflns_used 43902
_cell_measurement_temperature 150(2)
_cell_measurement_theta_max 30.00
_cell_measurement_theta_min 2.48
_cell_volume 6700.8(10)
_computing_cell_refinement 'Crysalis, Oxford Diffraction'
_computing_data_collection 'Crysalis, Oxford Diffraction'
_computing_data_reduction 'Crysalis, Oxford Diffraction'
_computing_molecular_graphics PLATON(Spek,2004)
_computing_structure_refinement 'SHELXL-97 (Sheldrick, 1997)'
_computing_structure_solution 'SHELXS-97 (Sheldrick, 1997)'
_diffrn_ambient_temperature 150(2)
_diffrn_measured_fraction_theta_full 0.976
_diffrn_measured_fraction_theta_max 0.976
_diffrn_measurement_device 'Oxford Diffaction X-Calibur System'
_diffrn_measurement_method '321 frames, counting time 10 s.'
_diffrn_radiation_monochromator graphite
_diffrn_radiation_source 'fine-focus sealed tube'
_diffrn_radiation_type MoK\a
_diffrn_radiation_wavelength 0.71073
_diffrn_reflns_av_R_equivalents 0.0852
_diffrn_reflns_av_sigmaI/netI 0.6201
_diffrn_reflns_limit_h_max 18
_diffrn_reflns_limit_h_min -17
_diffrn_reflns_limit_k_max 19
_diffrn_reflns_limit_k_min -31
_diffrn_reflns_limit_l_max 31
_diffrn_reflns_limit_l_min -30
_diffrn_reflns_number 43902
_diffrn_reflns_theta_full 30.00
_diffrn_reflns_theta_max 30.00
_diffrn_reflns_theta_min 2.48
_diffrn_standards_decay_% n/a
_diffrn_standards_interval_count n/a
_diffrn_standards_interval_time n/a
_diffrn_standards_number n/a
_exptl_absorpt_coefficient_mu 1.388
_exptl_absorpt_correction_T_max 1.000
_exptl_absorpt_correction_T_min 0.882
_exptl_absorpt_correction_type empirical
_exptl_absorpt_process_details 'ABSPACK, Oxford Diffraction Ltd'
_exptl_crystal_colour pink
_exptl_crystal_density_diffrn 1.176
_exptl_crystal_density_method 'not measured'
_exptl_crystal_description needle
_exptl_crystal_F_000 2512
_exptl_crystal_size_max 0.22
_exptl_crystal_size_mid 0.04
_exptl_crystal_size_min 0.03
_refine_diff_density_max 1.353
_refine_diff_density_min -0.487
_refine_diff_density_rms 0.102
_refine_ls_extinction_method none
_refine_ls_goodness_of_fit_ref 0.965
_refine_ls_hydrogen_treatment constr
_refine_ls_matrix_type full
_refine_ls_number_parameters 669
_refine_ls_number_reflns 19060
_refine_ls_number_restraints 6
_refine_ls_restrained_S_all 0.971
_refine_ls_R_factor_all 0.2102
_refine_ls_R_factor_gt 0.0697
_refine_ls_shift/su_max 0.001
_refine_ls_shift/su_mean 0.000
_refine_ls_structure_factor_coef Fsqd
_refine_ls_weighting_details
;
w=1/[\s^2^(Fo^2^)+(0.0414P)^2^+0.0000P] where P=(Fo^2^+2Fc^2^)/3
;
_refine_ls_weighting_scheme calc
_refine_ls_wR_factor_gt 0.1579
_refine_ls_wR_factor_ref 0.1720
_reflns_number_gt 4674
_reflns_number_total 19060
_reflns_threshold_expression >2sigma(I)
_cod_data_source_file b901040h.txt
_cod_data_source_block 2
_cod_original_sg_symbol_H-M P21/n
_cod_database_code 7001581

loop_
_symmetry_equiv_pos_as_xyz
'x, y, z'
'-x+1/2, y+1/2, -z+1/2'
'-x, -y, -z'
'x-1/2, -y-1/2, z-1/2'

loop_
_atom_site_label
_atom_site_type_symbol
_atom_site_fract_x
_atom_site_fract_y
_atom_site_fract_z
_atom_site_U_iso_or_equiv
_atom_site_adp_type
_atom_site_occupancy
_atom_site_symmetry_multiplicity
_atom_site_calc_flag
_atom_site_refinement_flags
_atom_site_disorder_assembly
_atom_site_disorder_group
Co1 Co 0.17507(6) 0.88326(4) 0.70373(4) 0.0330(3) Uani 1 1 d . . .
Se1 Se 0.20729(5) 0.83900(3) 0.61241(3) 0.0347(2) Uani 1 1 d . . .
Se2 Se 0.03126(5) 0.93225(3) 0.66865(3) 0.0363(2) Uani 1 1 d . . .
C12 C 0.0753(5) 0.7735(3) 0.6800(3) 0.0372(18) Uani 1 1 d . . .
C13 C 0.0060(5) 0.7298(3) 0.6902(3) 0.0357(18) Uani 1 1 d . . .
C14 C -0.0072(5) 0.6855(3) 0.6492(3) 0.0346(17) Uani 1 1 d . . .
H14 H -0.0537 0.6562 0.6563 0.042 Uiso 1 1 calc R . .
C15 C 0.0467(5) 0.6811(3) 0.5953(3) 0.0371(18) Uani 1 1 d . . .
C16 C 0.1139(4) 0.7272(3) 0.5862(3) 0.0367(18) Uani 1 1 d . . .
H16 H 0.1491 0.7284 0.5514 0.044 Uiso 1 1 calc R . .
C17 C 0.1267(5) 0.7704(2) 0.6297(3) 0.0267(16) Uani 1 1 d . . .
C27 C 0.3382(4) 0.8173(2) 0.6411(3) 0.0254(15) Uani 1 1 d . . .
C26 C 0.4100(5) 0.8030(2) 0.6019(3) 0.0330(17) Uani 1 1 d . . .
H26 H 0.3925 0.7990 0.5607 0.040 Uiso 1 1 calc R . .
C25 C 0.5095(5) 0.7943(3) 0.6236(3) 0.0392(18) Uani 1 1 d . . .
C24 C 0.5308(5) 0.8049(2) 0.6863(3) 0.0315(16) Uani 1 1 d . . .
H24 H 0.5958 0.7992 0.7019 0.038 Uiso 1 1 calc R . .
C23 C 0.4625(5) 0.8230(2) 0.7253(3) 0.0274(16) Uani 1 1 d . . .
C22 C 0.3597(5) 0.8300(2) 0.7030(3) 0.0321(17) Uani 1 1 d . . .
C32 C 0.2106(5) 0.9918(3) 0.6476(3) 0.0325(17) Uani 1 1 d . . .
C33 C 0.2680(5) 1.0353(3) 0.6184(3) 0.0256(15) Uani 1 1 d . . .
C34 C 0.2191(5) 1.0817(3) 0.5880(3) 0.0400(19) Uani 1 1 d . . .
H34 H 0.2580 1.1114 0.5723 0.048 Uiso 1 1 calc R . .
C35 C 0.1146(6) 1.0874(3) 0.5788(3) 0.0410(19) Uani 1 1 d . . .
C36 C 0.0620(5) 1.0437(3) 0.6036(3) 0.0421(19) Uani 1 1 d . . .
H36 H -0.0068 1.0440 0.5970 0.051 Uiso 1 1 calc R . .
C37 C 0.1059(5) 0.9978(3) 0.6388(3) 0.0348(17) Uani 1 1 d . . .
C47 C -0.0007(5) 0.9516(3) 0.7516(3) 0.0371(18) Uani 1 1 d . . .
C46 C -0.0945(5) 0.9708(3) 0.7614(3) 0.0373(18) Uani 1 1 d . . .
H45 H -0.1405 0.9776 0.7289 0.045 Uiso 1 1 calc R . .
C45 C -0.1200(5) 0.9803(2) 0.8208(3) 0.0320(17) Uani 1 1 d . . .
C44 C -0.0501(5) 0.9617(3) 0.8651(3) 0.0447(19) Uani 1 1 d . . .
H44 H -0.0671 0.9651 0.9050 0.054 Uiso 1 1 calc R . .
C43 C 0.0424(5) 0.9385(3) 0.8562(3) 0.0374(18) Uani 1 1 d . . .
C42 C 0.0664(5) 0.9340(3) 0.7964(3) 0.0267(15) Uani 1 1 d . . .
C131 C -0.0569(5) 0.7330(3) 0.7457(4) 0.050(2) Uani 1 1 d . . .
C132 C 0.0052(6) 0.7271(3) 0.8048(3) 0.062(2) Uani 1 1 d . . .
H13A H -0.0371 0.7290 0.8380 0.092 Uiso 1 1 calc R . .
H13B H 0.0528 0.7588 0.8083 0.092 Uiso 1 1 calc R . .
H13C H 0.0395 0.6897 0.8057 0.092 Uiso 1 1 calc R . .
C133 C -0.1191(5) 0.7919(3) 0.7453(3) 0.059(2) Uani 1 1 d . . .
H13D H -0.1622 0.7936 0.7090 0.088 Uiso 1 1 calc R . .
H13E H -0.0749 0.8253 0.7466 0.088 Uiso 1 1 calc R . .
H13F H -0.1582 0.7927 0.7801 0.088 Uiso 1 1 calc R . .
C134 C -0.1343(5) 0.6822(3) 0.7462(3) 0.062(2) Uani 1 1 d . . .
H13G H -0.1735 0.6817 0.7084 0.094 Uiso 1 1 calc R . .
H13H H -0.1769 0.6885 0.7788 0.094 Uiso 1 1 calc R . .
H13I H -0.1006 0.6449 0.7519 0.094 Uiso 1 1 calc R . .
C151 C 0.0256(6) 0.6280(3) 0.5514(3) 0.0395(19) Uani 1 1 d . . .
C152 C -0.0788(6) 0.6311(3) 0.5246(4) 0.077(3) Uani 1 1 d . . .
H15A H -0.0943 0.5954 0.5022 0.116 Uiso 1 1 calc R . .
H15B H -0.0860 0.6647 0.4980 0.116 Uiso 1 1 calc R . .
H15C H -0.1234 0.6351 0.5565 0.116 Uiso 1 1 calc R . .
C153 C 0.0956(6) 0.6315(3) 0.4970(3) 0.083(3) Uani 1 1 d . . .
H15D H 0.1637 0.6299 0.5126 0.124 Uiso 1 1 calc R . .
H15E H 0.0837 0.6680 0.4753 0.124 Uiso 1 1 calc R . .
H15F H 0.0820 0.5985 0.4702 0.124 Uiso 1 1 calc R . .
C154 C 0.0419(6) 0.5692(3) 0.5857(4) 0.077(3) Uani 1 1 d . . .
H15G H 0.1107 0.5655 0.5992 0.116 Uiso 1 1 calc R . .
H15H H 0.0233 0.5367 0.5592 0.116 Uiso 1 1 calc R . .
H15I H 0.0019 0.5685 0.6200 0.116 Uiso 1 1 calc R . .
C251 C 0.5926(6) 0.7836(3) 0.5833(4) 0.059(2) Uani 1 1 d . . .
C252 C 0.5553(6) 0.7767(4) 0.5175(4) 0.086(3) Uani 1 1 d . . .
H25A H 0.6108 0.7744 0.4926 0.129 Uiso 1 1 calc R . .
H25B H 0.5148 0.8103 0.5054 0.129 Uiso 1 1 calc R . .
H25C H 0.5165 0.7410 0.5128 0.129 Uiso 1 1 calc R . .
C253 C 0.6514(6) 0.7267(4) 0.6008(4) 0.097(3) Uani 1 1 d . . .
H25D H 0.7019 0.7206 0.5728 0.146 Uiso 1 1 calc R . .
H25E H 0.6070 0.6934 0.5994 0.146 Uiso 1 1 calc R . .
H25F H 0.6818 0.7308 0.6410 0.146 Uiso 1 1 calc R . .
C254 C 0.6616(6) 0.8377(3) 0.5850(4) 0.075(3) Uani 1 1 d . . .
H25G H 0.7177 0.8295 0.5617 0.112 Uiso 1 1 calc R . .
H25H H 0.6844 0.8460 0.6262 0.112 Uiso 1 1 calc R . .
H25I H 0.6262 0.8714 0.5681 0.112 Uiso 1 1 calc R . .
C231 C 0.4913(5) 0.8365(3) 0.7923(3) 0.0369(17) Uani 1 1 d . . .
C232 C 0.4279(5) 0.8013(3) 0.8372(3) 0.053(2) Uani 1 1 d . . .
H23A H 0.4474 0.8128 0.8781 0.080 Uiso 1 1 calc R . .
H23B H 0.4387 0.7595 0.8325 0.080 Uiso 1 1 calc R . .
H23C H 0.3587 0.8101 0.8286 0.080 Uiso 1 1 calc R . .
C233 C 0.6031(5) 0.8231(3) 0.8078(3) 0.057(2) Uani 1 1 d . . .
H23D H 0.6175 0.8263 0.8508 0.086 Uiso 1 1 calc R . .
H23E H 0.6430 0.8510 0.7873 0.086 Uiso 1 1 calc R . .
H23F H 0.6180 0.7835 0.7949 0.086 Uiso 1 1 calc R . .
C234 C 0.4707(4) 0.9029(2) 0.8070(3) 0.044(2) Uani 1 1 d . . .
H23G H 0.4949 0.9114 0.8480 0.066 Uiso 1 1 calc R . .
H23H H 0.4005 0.9103 0.8026 0.066 Uiso 1 1 calc R . .
H23I H 0.5041 0.9279 0.7797 0.066 Uiso 1 1 calc R . .
C331 C 0.3796(5) 1.0298(3) 0.6212(3) 0.0427(19) Uani 1 1 d . . .
C332 C 0.4283(5) 1.0319(3) 0.6857(3) 0.058(2) Uani 1 1 d . . .
H33A H 0.4126 1.0689 0.7044 0.087 Uiso 1 1 calc R . .
H33B H 0.4991 1.0283 0.6843 0.087 Uiso 1 1 calc R . .
H33C H 0.4038 0.9996 0.7090 0.087 Uiso 1 1 calc R . .
C333 C 0.4106(6) 0.9733(3) 0.5892(4) 0.078(3) Uani 1 1 d . . .
H33D H 0.3835 0.9737 0.5479 0.117 Uiso 1 1 calc R . .
H33E H 0.3861 0.9393 0.6096 0.117 Uiso 1 1 calc R . .
H33F H 0.4818 0.9715 0.5898 0.117 Uiso 1 1 calc R . .
C334 C 0.4287(5) 1.0807(3) 0.5856(3) 0.062(2) Uani 1 1 d . . .
H33G H 0.4071 1.0781 0.5434 0.093 Uiso 1 1 calc R . .
H33H H 0.4996 1.0769 0.5902 0.093 Uiso 1 1 calc R . .
H33I H 0.4094 1.1184 0.6014 0.093 Uiso 1 1 calc R . .
C351 C 0.0675(6) 1.1345(3) 0.5391(4) 0.053(2) Uani 1 1 d . . .
C352 C -0.0310(7) 1.1514(4) 0.5574(4) 0.093(3) Uani 1 1 d . . .
H35A H -0.0536 1.1860 0.5352 0.140 Uiso 1 1 calc R . .
H35B H -0.0272 1.1599 0.6000 0.140 Uiso 1 1 calc R . .
H35C H -0.0767 1.1193 0.5490 0.140 Uiso 1 1 calc R . .
C353 C 0.1278(6) 1.1938(3) 0.5446(3) 0.067(2) Uani 1 1 d . . .
H35D H 0.1902 1.1889 0.5267 0.101 Uiso 1 1 calc R . .
H35E H 0.1396 1.2041 0.5866 0.101 Uiso 1 1 calc R . .
H35F H 0.0906 1.2249 0.5239 0.101 Uiso 1 1 calc R . .
C354 C 0.0603(7) 1.1150(3) 0.4723(3) 0.082(3) Uani 1 1 d . . .
C451 C -0.2234(5) 1.0056(3) 0.8371(3) 0.0400(18) Uani 1 1 d . . .
C452 C -0.2925(5) 1.0113(3) 0.7808(3) 0.060(2) Uani 1 1 d . . .
H45A H -0.2621 1.0358 0.7517 0.090 Uiso 1 1 calc R . .
H45B H -0.3538 1.0291 0.7912 0.090 Uiso 1 1 calc R . .
H45C H -0.3056 0.9727 0.7637 0.090 Uiso 1 1 calc R . .
C453 C -0.2059(5) 1.0668(3) 0.8638(3) 0.059(2) Uani 1 1 d . . .
H45D H -0.1848 1.0932 0.8331 0.088 Uiso 1 1 calc R . .
H45E H -0.1555 1.0648 0.8965 0.088 Uiso 1 1 calc R . .
H45F H -0.2665 1.0814 0.8789 0.088 Uiso 1 1 calc R . .
C454 C -0.2669(5) 0.9649(3) 0.8830(3) 0.059(2) Uani 1 1 d . . .
H45G H -0.2242 0.9643 0.9194 0.089 Uiso 1 1 calc R . .
H45H H -0.2728 0.9255 0.8666 0.089 Uiso 1 1 calc R . .
H45I H -0.3314 0.9791 0.8919 0.089 Uiso 1 1 calc R . .
C421 C 0.1062(5) 0.9153(3) 0.9067(3) 0.0410(19) Uani 1 1 d . . .
C422 C 0.2032(6) 0.9492(3) 0.9186(3) 0.072(3) Uani 1 1 d . . .
H42A H 0.2392 0.9494 0.8825 0.108 Uiso 1 1 calc R . .
H42B H 0.2427 0.9304 0.9508 0.108 Uiso 1 1 calc R . .
H42C H 0.1890 0.9893 0.9299 0.108 Uiso 1 1 calc R . .
C423 C 0.1357(5) 0.8500(3) 0.8968(3) 0.060(2) Uani 1 1 d . . .
H42D H 0.1777 0.8476 0.8635 0.090 Uiso 1 1 calc R . .
H42E H 0.0770 0.8267 0.8879 0.090 Uiso 1 1 calc R . .
H42F H 0.1707 0.8351 0.9329 0.090 Uiso 1 1 calc R . .
C424 C 0.0646(6) 0.9164(3) 0.9674(4) 0.090(3) Uani 1 1 d . . .
H42G H 0.1142 0.9032 0.9975 0.135 Uiso 1 1 calc R . .
H42H H 0.0080 0.8906 0.9672 0.135 Uiso 1 1 calc R . .
H42I H 0.0448 0.9561 0.9765 0.135 Uiso 1 1 calc R . .
O11 O 0.0940(3) 0.81682(16) 0.72303(18) 0.0310(11) Uani 1 1 d . . .
O21 O 0.2918(3) 0.84745(17) 0.73857(18) 0.0318(11) Uani 1 1 d . . .
O31 O 0.2529(3) 0.95038(16) 0.68055(18) 0.0289(11) Uani 1 1 d . . .
O41 O 0.1567(3) 0.91706(16) 0.78284(18) 0.0344(11) Uani 1 1 d . . .
N5 N 0.1326(5) 1.1227(3) 0.7932(3) 0.0628(19) Uani 1 1 d D . .
C51 C 0.0449(7) 1.1030(4) 0.7583(4) 0.092(3) Uani 1 1 d D . .
H51A H 0.0185 1.0691 0.7791 0.110 Uiso 1 1 calc R . .
H51B H 0.0653 1.0889 0.7196 0.110 Uiso 1 1 calc R . .
C52 C -0.0404(6) 1.1472(3) 0.7455(4) 0.076(3) Uani 1 1 d D . .
H52A H -0.0951 1.1275 0.7240 0.114 Uiso 1 1 calc R . .
H52B H -0.0181 1.1794 0.7214 0.114 Uiso 1 1 calc R . .
H52C H -0.0614 1.1625 0.7832 0.114 Uiso 1 1 calc R . .
C61 C 0.1783(9) 1.1791(4) 0.7945(6) 0.184(8) Uani 1 1 d D . .
H61A H 0.2256 1.1832 0.8292 0.221 Uiso 1 1 calc R . .
H61B H 0.1295 1.2107 0.7952 0.221 Uiso 1 1 calc R . .
C62 C 0.2343(8) 1.1789(4) 0.7303(4) 0.121(5) Uani 1 1 d D . .
H62A H 0.2574 1.2183 0.7221 0.181 Uiso 1 1 calc R . .
H62B H 0.1884 1.1663 0.6978 0.181 Uiso 1 1 calc R . .
H62C H 0.2898 1.1522 0.7337 0.181 Uiso 1 1 calc R . .
C71 C 0.0856(9) 1.1218(6) 0.8574(5) 0.151(6) Uani 1 1 d D . .
H71A H 0.0366 1.1533 0.8566 0.182 Uiso 1 1 calc R . .
H71B H 0.0493 1.0847 0.8595 0.182 Uiso 1 1 calc R . .
C72 C 0.1390(9) 1.1269(4) 0.9084(5) 0.122(5) Uani 1 1 d D . .
H72A H 0.0960 1.1308 0.9411 0.183 Uiso 1 1 calc R . .
H72B H 0.1806 1.1614 0.9070 0.183 Uiso 1 1 calc R . .
H72C H 0.1798 1.0922 0.9148 0.183 Uiso 1 1 calc R . .
O101 O -0.7185(4) 1.8011(2) 0.4250(3) 0.096(2) Uiso 1 1 d . . .
O100 O -0.7451(3) 2.02531(19) 0.7933(2) 0.0546(14) Uiso 1 1 d . . .
O102 O -0.7335(4) 1.9206(2) 0.3893(3) 0.094(2) Uiso 1 1 d . . .

loop_
_atom_site_aniso_label
_atom_site_aniso_U_11
_atom_site_aniso_U_22
_atom_site_aniso_U_33
_atom_site_aniso_U_23
_atom_site_aniso_U_13
_atom_site_aniso_U_12
Co1 0.0332(6) 0.0271(5) 0.0386(6) 0.0002(5) 0.0029(5) -0.0005(4)
Se1 0.0369(4) 0.0282(4) 0.0391(5) 0.0012(3) 0.0034(3) -0.0017(3)
Se2 0.0361(4) 0.0328(4) 0.0397(5) -0.0028(4) 0.0004(4) -0.0005(3)
C12 0.035(5) 0.032(4) 0.045(5) 0.003(4) 0.002(4) -0.002(4)
C13 0.032(4) 0.039(4) 0.036(5) -0.004(4) -0.001(4) 0.002(4)
C14 0.036(4) 0.030(4) 0.038(4) 0.004(3) 0.006(4) 0.000(3)
C15 0.032(4) 0.026(4) 0.052(5) 0.008(4) -0.007(4) -0.009(3)
C16 0.024(4) 0.040(4) 0.045(5) 0.005(4) -0.011(4) 0.002(3)
C17 0.032(4) 0.014(3) 0.033(4) -0.013(3) -0.002(3) 0.000(3)
C27 0.029(4) 0.027(3) 0.022(4) -0.004(3) 0.014(3) -0.008(3)
C26 0.032(4) 0.031(4) 0.036(4) 0.005(3) 0.006(4) -0.003(3)
C25 0.039(5) 0.032(4) 0.048(5) -0.003(4) 0.009(4) 0.001(3)
C24 0.025(4) 0.029(4) 0.041(4) 0.003(3) 0.009(4) 0.006(3)
C23 0.027(4) 0.025(4) 0.031(4) -0.001(3) 0.006(3) 0.003(3)
C22 0.037(5) 0.012(3) 0.048(5) 0.001(3) 0.010(4) 0.000(3)
C32 0.042(5) 0.029(4) 0.026(4) -0.010(3) -0.003(4) 0.003(4)
C33 0.036(4) 0.022(3) 0.020(4) 0.001(3) 0.004(3) -0.006(3)
C34 0.058(5) 0.020(4) 0.044(5) 0.005(3) 0.014(4) -0.004(4)
C35 0.056(6) 0.033(4) 0.035(5) 0.006(3) 0.006(4) -0.002(4)
C36 0.037(5) 0.042(4) 0.046(5) -0.006(4) -0.003(4) 0.017(4)
C37 0.035(4) 0.026(4) 0.043(5) 0.002(3) 0.010(4) 0.003(3)
C47 0.012(3) 0.050(4) 0.050(5) 0.004(4) 0.009(4) -0.002(3)
C46 0.048(5) 0.034(4) 0.029(4) 0.001(3) -0.002(4) -0.010(4)
C45 0.039(5) 0.019(3) 0.037(5) 0.001(3) -0.003(4) -0.001(3)
C44 0.063(6) 0.035(4) 0.036(5) -0.002(4) 0.001(4) 0.008(4)
C43 0.041(5) 0.029(4) 0.041(5) -0.017(4) -0.010(4) 0.012(3)
C42 0.016(4) 0.033(4) 0.031(4) -0.012(3) 0.005(3) -0.006(3)
C131 0.045(5) 0.051(5) 0.055(6) -0.007(4) 0.005(5) -0.021(4)
C132 0.073(6) 0.073(6) 0.040(5) -0.012(4) 0.009(5) -0.009(5)
C133 0.050(5) 0.041(4) 0.087(6) 0.007(4) 0.023(5) 0.008(4)
C134 0.087(7) 0.046(5) 0.059(6) -0.006(4) 0.038(5) -0.010(5)
C151 0.048(5) 0.039(4) 0.034(4) -0.012(4) 0.020(4) -0.009(4)
C152 0.082(7) 0.079(6) 0.068(6) -0.003(5) -0.006(6) -0.033(5)
C153 0.120(8) 0.060(6) 0.066(6) -0.014(5) -0.010(6) -0.030(5)
C154 0.083(7) 0.056(5) 0.094(7) -0.017(5) 0.018(6) -0.013(5)
C251 0.076(7) 0.056(5) 0.048(6) 0.008(5) 0.013(5) 0.017(5)
C252 0.056(6) 0.120(8) 0.085(8) 0.014(6) 0.033(6) 0.011(6)
C253 0.098(8) 0.100(7) 0.097(8) 0.037(6) 0.037(6) 0.038(6)
C254 0.070(6) 0.084(6) 0.072(6) -0.012(5) 0.014(5) -0.023(5)
C231 0.043(5) 0.028(4) 0.042(5) 0.003(4) 0.012(4) -0.006(4)
C232 0.054(5) 0.042(4) 0.063(6) 0.000(4) 0.008(5) -0.001(4)
C233 0.042(5) 0.054(5) 0.074(6) 0.003(4) -0.013(4) 0.006(4)
C234 0.031(4) 0.034(4) 0.062(5) -0.016(4) -0.021(4) 0.009(3)
C331 0.039(5) 0.039(4) 0.051(5) -0.002(4) 0.015(4) -0.005(4)
C332 0.045(5) 0.054(5) 0.074(6) 0.018(5) -0.002(5) -0.009(4)
C333 0.081(7) 0.056(6) 0.099(8) 0.011(5) 0.022(6) -0.005(5)
C334 0.060(6) 0.049(5) 0.077(6) 0.017(4) 0.006(5) -0.018(4)
C351 0.039(5) 0.056(5) 0.063(6) 0.023(5) 0.009(5) 0.015(4)
C352 0.102(8) 0.089(7) 0.090(8) 0.046(6) 0.019(6) 0.026(6)
C353 0.083(7) 0.062(6) 0.057(6) 0.006(5) 0.011(5) 0.026(5)
C354 0.171(10) 0.051(5) 0.023(5) -0.005(4) -0.007(5) 0.015(6)
C451 0.041(5) 0.039(4) 0.042(5) -0.005(4) 0.010(4) 0.003(4)
C452 0.052(5) 0.057(5) 0.071(6) 0.002(5) 0.006(5) 0.010(4)
C453 0.059(5) 0.048(5) 0.071(6) -0.011(4) 0.012(5) 0.003(4)
C454 0.038(5) 0.077(6) 0.066(6) -0.007(5) 0.020(4) 0.008(4)
C421 0.045(5) 0.041(4) 0.039(5) -0.004(4) 0.016(4) 0.006(4)
C422 0.070(6) 0.070(6) 0.073(7) -0.007(5) -0.015(5) 0.001(5)
C423 0.080(6) 0.057(5) 0.043(5) 0.003(4) 0.006(5) 0.007(5)
C424 0.096(8) 0.082(7) 0.090(8) -0.018(6) -0.016(6) 0.043(6)
O11 0.035(3) 0.026(2) 0.032(3) 0.003(2) 0.003(2) -0.009(2)
O21 0.032(3) 0.037(3) 0.027(3) -0.002(2) -0.001(2) -0.003(2)
O31 0.031(3) 0.023(2) 0.031(3) 0.001(2) -0.007(2) 0.000(2)
O41 0.028(3) 0.044(3) 0.031(3) 0.000(2) -0.002(2) 0.000(2)
N5 0.065(5) 0.057(5) 0.065(5) -0.020(4) -0.007(4) 0.009(4)
C51 0.101(9) 0.077(7) 0.095(8) -0.020(6) -0.004(7) -0.003(7)
C52 0.076(7) 0.071(6) 0.080(7) 0.002(5) -0.007(5) 0.008(5)
C61 0.152(13) 0.053(7) 0.33(2) -0.030(11) -0.120(14) 0.005(8)
C62 0.198(13) 0.076(7) 0.095(9) 0.029(6) 0.064(9) 0.039(7)
C71 0.160(13) 0.179(13) 0.110(11) -0.049(11) -0.026(11) 0.071(11)
C72 0.217(15) 0.076(7) 0.082(8) -0.002(7) 0.070(9) 0.013(8)

loop_
_atom_type_symbol
_atom_type_description
_atom_type_scat_dispersion_real
_atom_type_scat_dispersion_imag
_atom_type_scat_source
C C 0.0033 0.0016 'International Tables Vol C Tables 4.2.6.8 and 6.1.1.4'
H H 0.0000 0.0000 'International Tables Vol C Tables 4.2.6.8 and 6.1.1.4'
O O 0.0106 0.0060 'International Tables Vol C Tables 4.2.6.8 and 6.1.1.4'
Co Co 0.3494 0.9721 'International Tables Vol C Tables 4.2.6.8 and 6.1.1.4'
Se Se -0.0929 2.2259 'International Tables Vol C Tables 4.2.6.8 and 6.1.1.4'
N N 0.0061 0.0033 'International Tables Vol C Tables 4.2.6.8 and 6.1.1.4'

loop_
_geom_angle_atom_site_label_1
_geom_angle_atom_site_label_2
_geom_angle_atom_site_label_3
_geom_angle
_geom_angle_site_symmetry_1
_geom_angle_site_symmetry_3
_geom_angle_publ_flag
O21 Co1 O11 92.78(17) . . ?
O21 Co1 O31 89.39(17) . . ?
O11 Co1 O31 177.19(18) . . ?
O21 Co1 O41 87.27(17) . . ?
O11 Co1 O41 89.83(17) . . ?
O31 Co1 O41 92.06(16) . . ?
O21 Co1 Se1 88.42(13) . . ?
O11 Co1 Se1 90.03(13) . . ?
O31 Co1 Se1 88.24(12) . . ?
O41 Co1 Se1 175.67(13) . . ?
O21 Co1 Se2 174.94(13) . . ?
O11 Co1 Se2 88.21(12) . . ?
O31 Co1 Se2 89.78(12) . . ?
O41 Co1 Se2 87.77(12) . . ?
Se1 Co1 Se2 96.54(4) . . ?
C27 Se1 C17 104.5(2) . . ?
C27 Se1 Co1 92.44(18) . . ?
C17 Se1 Co1 91.79(19) . . ?
C37 Se2 C47 107.5(3) . . ?
C37 Se2 Co1 92.0(2) . . ?
C47 Se2 Co1 91.4(2) . . ?
C17 C12 O11 121.7(6) . . ?
C17 C12 C13 119.1(7) . . ?
O11 C12 C13 119.1(6) . . ?
C14 C13 C12 118.4(7) . . ?
C14 C13 C131 120.8(6) . . ?
C12 C13 C131 120.7(6) . . ?
C13 C14 C15 123.6(6) . . ?
C16 C15 C14 115.7(6) . . ?
C16 C15 C151 125.0(7) . . ?
C14 C15 C151 119.2(6) . . ?
C17 C16 C15 118.6(7) . . ?
C12 C17 C16 124.5(6) . . ?
C12 C17 Se1 116.5(5) . . ?
C16 C17 Se1 118.3(5) . . ?
C26 C27 C22 123.3(6) . . ?
C26 C27 Se1 121.7(5) . . ?
C22 C27 Se1 113.6(5) . . ?
C27 C26 C25 120.7(6) . . ?
C26 C25 C24 115.9(6) . . ?
C26 C25 C251 123.6(7) . . ?
C24 C25 C251 119.8(7) . . ?
C23 C24 C25 124.5(6) . . ?
C24 C23 C22 119.2(6) . . ?
C24 C23 C231 122.0(6) . . ?
C22 C23 C231 118.9(6) . . ?
O21 C22 C27 122.5(6) . . ?
O21 C22 C23 121.4(6) . . ?
C27 C22 C23 116.1(6) . . ?
O31 C32 C37 122.9(6) . . ?
O31 C32 C33 121.2(6) . . ?
C37 C32 C33 115.9(6) . . ?
C34 C33 C32 118.8(6) . . ?
C34 C33 C331 121.5(6) . . ?
C32 C33 C331 119.7(6) . . ?
C33 C34 C35 125.1(6) . . ?
C36 C35 C34 114.8(6) . . ?
C36 C35 C351 122.8(7) . . ?
C34 C35 C351 122.0(6) . . ?
C35 C36 C37 123.3(7) . . ?
C36 C37 C32 121.8(6) . . ?
C36 C37 Se2 122.9(5) . . ?
C32 C37 Se2 114.7(5) . . ?
C42 C47 C46 123.9(6) . . ?
C42 C47 Se2 116.1(5) . . ?
C46 C47 Se2 118.8(5) . . ?
C47 C46 C45 119.0(7) . . ?
C44 C45 C46 114.9(6) . . ?
C44 C45 C451 121.7(6) . . ?
C46 C45 C451 123.3(6) . . ?
C43 C44 C45 126.7(7) . . ?
C44 C43 C42 115.7(7) . . ?
C44 C43 C421 121.4(7) . . ?
C42 C43 C421 122.6(6) . . ?
O41 C42 C47 119.9(6) . . ?
O41 C42 C43 120.7(6) . . ?
C47 C42 C43 119.2(6) . . ?
C132 C131 C13 112.4(6) . . ?
C132 C131 C134 105.3(6) . . ?
C13 C131 C134 112.4(6) . . ?
C132 C131 C133 110.1(6) . . ?
C13 C131 C133 110.9(6) . . ?
C134 C131 C133 105.3(6) . . ?
C152 C151 C154 109.7(6) . . ?
C152 C151 C15 109.9(6) . . ?
C154 C151 C15 110.0(6) . . ?
C152 C151 C153 107.0(6) . . ?
C154 C151 C153 110.1(6) . . ?
C15 C151 C153 110.1(6) . . ?
C25 C251 C252 111.9(7) . . ?
C25 C251 C254 109.7(6) . . ?
C252 C251 C254 105.5(7) . . ?
C25 C251 C253 112.1(6) . . ?
C252 C251 C253 106.7(7) . . ?
C254 C251 C253 110.7(7) . . ?
C23 C231 C233 110.8(5) . . ?
C23 C231 C234 110.7(5) . . ?
C233 C231 C234 108.9(5) . . ?
C23 C231 C232 113.3(5) . . ?
C233 C231 C232 108.9(5) . . ?
C234 C231 C232 103.9(5) . . ?
C33 C331 C333 110.6(6) . . ?
C33 C331 C332 113.7(6) . . ?
C333 C331 C332 110.0(6) . . ?
C33 C331 C334 112.0(6) . . ?
C333 C331 C334 103.9(6) . . ?
C332 C331 C334 106.1(6) . . ?
C352 C351 C35 112.4(7) . . ?
C352 C351 C354 109.8(7) . . ?
C35 C351 C354 111.2(6) . . ?
C352 C351 C353 103.4(6) . . ?
C35 C351 C353 111.2(6) . . ?
C354 C351 C353 108.6(6) . . ?
C452 C451 C453 108.4(6) . . ?
C452 C451 C454 110.9(6) . . ?
C453 C451 C454 110.3(6) . . ?
C452 C451 C45 110.6(6) . . ?
C453 C451 C45 107.7(6) . . ?
C454 C451 C45 108.8(5) . . ?
C43 C421 C424 116.4(6) . . ?
C43 C421 C422 114.1(6) . . ?
C424 C421 C422 101.9(6) . . ?
C43 C421 C423 112.2(6) . . ?
C424 C421 C423 105.1(6) . . ?
C422 C421 C423 106.0(6) . . ?
C12 O11 Co1 118.8(4) . . ?
C22 O21 Co1 118.8(4) . . ?
C32 O31 Co1 119.2(4) . . ?
C42 O41 Co1 119.3(4) . . ?
C61 N5 C51 129.1(8) . . ?
C61 N5 C71 101.2(9) . . ?
C51 N5 C71 96.4(7) . . ?
N5 C51 C52 118.6(7) . . ?
N5 C61 C62 101.9(9) . . ?
C72 C71 N5 122.8(11) . . ?

loop_
_geom_bond_atom_site_label_1
_geom_bond_atom_site_label_2
_geom_bond_distance
_geom_bond_site_symmetry_2
_geom_bond_publ_flag
Co1 O21 1.888(4) . ?
Co1 O11 1.918(4) . ?
Co1 O31 1.929(4) . ?
Co1 O41 1.938(4) . ?
Co1 Se1 2.3179(11) . ?
Co1 Se2 2.3203(11) . ?
Se1 C27 1.901(6) . ?
Se1 C17 1.941(6) . ?
Se2 C37 1.927(6) . ?
Se2 C47 1.960(7) . ?
C12 C17 1.350(8) . ?
C12 O11 1.374(7) . ?
C12 C13 1.385(8) . ?
C13 C14 1.352(8) . ?
C13 C131 1.538(9) . ?
C14 C15 1.441(8) . ?
C15 C16 1.400(8) . ?
C15 C151 1.554(8) . ?
C16 C17 1.372(7) . ?
C27 C26 1.380(7) . ?
C27 C22 1.408(8) . ?
C26 C25 1.409(8) . ?
C25 C24 1.416(8) . ?
C25 C251 1.497(9) . ?
C24 C23 1.366(7) . ?
C23 C22 1.449(8) . ?
C23 C231 1.537(8) . ?
C22 O21 1.306(7) . ?
C32 O31 1.293(6) . ?
C32 C37 1.420(8) . ?
C32 C33 1.428(8) . ?
C33 C34 1.386(8) . ?
C33 C331 1.507(8) . ?
C34 C35 1.417(9) . ?
C35 C36 1.352(8) . ?
C35 C351 1.491(9) . ?
C36 C37 1.401(8) . ?
C47 C42 1.356(8) . ?
C47 C46 1.367(8) . ?
C46 C45 1.397(8) . ?
C45 C44 1.379(8) . ?
C45 C451 1.570(8) . ?
C44 C43 1.377(8) . ?
C43 C42 1.387(8) . ?
C43 C421 1.461(9) . ?
C42 O41 1.329(6) . ?
C131 C132 1.512(9) . ?
C131 C134 1.549(8) . ?
C131 C133 1.569(8) . ?
C151 C152 1.492(9) . ?
C151 C154 1.536(9) . ?
C151 C153 1.578(9) . ?
C251 C252 1.517(10) . ?
C251 C254 1.532(9) . ?
C251 C253 1.542(9) . ?
C231 C233 1.554(8) . ?
C231 C234 1.560(7) . ?
C231 C232 1.568(8) . ?
C331 C333 1.528(8) . ?
C331 C332 1.532(9) . ?
C331 C334 1.562(8) . ?
C351 C352 1.465(9) . ?
C351 C354 1.536(9) . ?
C351 C353 1.566(9) . ?
C451 C452 1.511(8) . ?
C451 C453 1.512(8) . ?
C451 C454 1.514(8) . ?
C421 C424 1.488(9) . ?
C421 C422 1.524(9) . ?
C421 C423 1.541(8) . ?
N5 C61 1.410(9) . ?
N5 C51 1.439(8) . ?
N5 C71 1.591(11) . ?
C51 C52 1.534(9) . ?
C61 C62 1.651(12) . ?
C71 C72 1.304(11) . ?
